data_4518943
loop_
_publ_author_name
'Xia, Liwen'
'Fan, Wenjing'
'Yuan, Xiang-Ai'
'Yu, Shouyun'

_publ_section_title
;
 Photoredox-Catalyzed Stereoselective Synthesis of C-Nucleoside Analogues
 from Glycosyl Bromides and Heteroarenes
;
_journal_name_full 'ACS Catalysis'
_journal_page_first 9397
_journal_page_last 9406
_journal_paper_doi 10.1021/acscatal.1c02088
_journal_year 2021
_chemical_absolute_configuration ad
_chemical_formula_sum 'C13 H15 N O5 S'
_chemical_formula_weight 297.32
_space_group_crystal_system orthorhombic
_space_group_IT_number 19
_space_group_name_Hall 'P 2ac 2ab'
_space_group_name_H-M_alt 'P 21 21 21'
_atom_sites_solution_hydrogens geom
_audit_creation_method SHELXL-2013
_cell_angle_alpha 90
_cell_angle_beta 90
_cell_angle_gamma 90
_cell_formula_units_Z 4
_cell_length_a 6.6530(4)
_cell_length_b 6.9677(4)
_cell_length_c 27.9699(13)
_cell_measurement_reflns_used 3578
_cell_measurement_temperature 213(2)
_cell_measurement_theta_max 54.807
_cell_measurement_theta_min 6.026
_cell_volume 1296.58(12)
_computing_cell_refinement 'Bruker SAINT'
_computing_data_collection 'Bruker APEX2'
_computing_data_reduction 'Bruker SAINT'
_computing_molecular_graphics 'Bruker SHELXTL'
_computing_publication_material 'Bruker SHELXTL'
_computing_structure_refinement 'SHELXL-2013 (Sheldrick, 2013)'
_computing_structure_solution 'SHELXS-97 (Sheldrick 2008)'
_diffrn_ambient_temperature 213(2)
_diffrn_measured_fraction_theta_full 0.994
_diffrn_measured_fraction_theta_max 0.994
_diffrn_measurement_device_type 'Bruker APEX-II CCD'
_diffrn_measurement_method '\f and \w scans'
_diffrn_radiation_type MoK\a
_diffrn_radiation_wavelength 0.71073
_diffrn_reflns_av_R_equivalents 0.0205
_diffrn_reflns_av_unetI/netI 0.0293
_diffrn_reflns_Laue_measured_fraction_full 0.994
_diffrn_reflns_Laue_measured_fraction_max 0.994
_diffrn_reflns_limit_h_max 8
_diffrn_reflns_limit_h_min -8
_diffrn_reflns_limit_k_max 7
_diffrn_reflns_limit_k_min -8
_diffrn_reflns_limit_l_max 33
_diffrn_reflns_limit_l_min -34
_diffrn_reflns_number 6198
_diffrn_reflns_point_group_measured_fraction_full 0.994
_diffrn_reflns_point_group_measured_fraction_max 0.993
_diffrn_reflns_theta_full 25.242
_diffrn_reflns_theta_max 25.999
_diffrn_reflns_theta_min 2.913
_exptl_absorpt_coefficient_mu 0.269
_exptl_absorpt_correction_T_max 0.7456
_exptl_absorpt_correction_T_min 0.6622
_exptl_absorpt_correction_type multi-scan
_exptl_absorpt_process_details sadabs
_exptl_crystal_colour colorleee
_exptl_crystal_density_diffrn 1.523
_exptl_crystal_description prismatic
_exptl_crystal_F_000 624
_exptl_crystal_size_max 0.180
_exptl_crystal_size_mid 0.140
_exptl_crystal_size_min 0.100
_refine_diff_density_max 0.176
_refine_diff_density_min -0.186
_refine_diff_density_rms 0.032
_refine_ls_abs_structure_details
; 
 Flack x determined using 851 quotients [(I+)-(I-)]/[(I+)+(I-)] 
 (Parsons and Flack (2004), Acta Cryst. A60, s61). 
;
_refine_ls_abs_structure_Flack 0.01(4)
_refine_ls_extinction_coef 0.013(3)
_refine_ls_extinction_expression Fc^*^=kFc[1+0.001xFc^2^\l^3^/sin(2\q)]^-1/4^
_refine_ls_extinction_method SHELXL
_refine_ls_goodness_of_fit_ref 1.055
_refine_ls_hydrogen_treatment constr
_refine_ls_matrix_type full
_refine_ls_number_parameters 186
_refine_ls_number_reflns 2538
_refine_ls_number_restraints 0
_refine_ls_restrained_S_all 1.055
_refine_ls_R_factor_all 0.0356
_refine_ls_R_factor_gt 0.0300
_refine_ls_shift/su_max 0.001
_refine_ls_shift/su_mean 0.000
_refine_ls_structure_factor_coef Fsqd
_refine_ls_weighting_details 'w=1/[\s^2^(Fo^2^)+(0.0313P)^2^+0.2108P] where P=(Fo^2^+2Fc^2^)/3'
_refine_ls_weighting_scheme calc
_refine_ls_wR_factor_gt 0.0674
_refine_ls_wR_factor_ref 0.0721
_reflns_Friedel_coverage 0.677
_reflns_Friedel_fraction_full 0.993
_reflns_Friedel_fraction_max 0.992
_reflns_number_gt 2308
_reflns_number_total 2538
_reflns_threshold_expression 'I > 2\s(I)'
_cod_data_source_file cs1c02088_si_002.cif
_cod_data_source_block mo_d8v21076_0m
_cod_database_code 4518943
_shelx_space_group_comment
; 
The symmetry employed for this shelxl refinement is uniquely defined 
by the following loop, which should always be used as a source of 
symmetry information in preference to the above space-group names. 
They are only intended as comments. 
;
_shelx_estimated_absorpt_t_min 0.953
_shelx_estimated_absorpt_t_max 0.974
_shelxl_version_number 2013-4

loop_
_space_group_symop_operation_xyz
'x, y, z'
'-x+1/2, -y, z+1/2'
'-x, y+1/2, -z+1/2'
'x+1/2, -y+1/2, -z'

loop_
_atom_site_label
_atom_site_type_symbol
_atom_site_fract_x
_atom_site_fract_y
_atom_site_fract_z
_atom_site_U_iso_or_equiv
_atom_site_adp_type
_atom_site_occupancy
_atom_site_site_symmetry_order
_atom_site_calc_flag
_atom_site_refinement_flags_posn
_atom_site_refinement_flags_adp
_atom_site_refinement_flags_occupancy
_atom_site_disorder_assembly
_atom_site_disorder_group
S1 S 0.40156(11) 0.45387(12) 0.57608(3) 0.0476(2) Uani 1 1 d . . . . .
O1 O 0.5291(2) 0.4236(2) 0.67992(6) 0.0307(4) Uani 1 1 d . . . . .
O2 O 0.8269(3) 0.3270(3) 0.75134(6) 0.0417(5) Uani 1 1 d . . . . .
H2 H 0.8320 0.2273 0.7675 0.063 Uiso 1 1 calc R U . . .
O3 O 1.1393(3) 0.4917(3) 0.70135(8) 0.0540(6) Uani 1 1 d . . . . .
H3 H 1.2330 0.4268 0.6903 0.081 Uiso 1 1 calc R U . . .
O4 O 0.9201(3) 0.7819(3) 0.65294(6) 0.0438(5) Uani 1 1 d . . . . .
H4 H 0.9307 0.7581 0.6240 0.066 Uiso 1 1 calc R U . . .
O5 O 0.3429(3) 0.0668(3) 0.67832(7) 0.0560(6) Uani 1 1 d . . . . .
H5 H 0.2662 -0.0010 0.6945 0.084 Uiso 1 1 calc R U . . .
N1 N 0.7660(3) 0.5849(3) 0.57379(7) 0.0384(5) Uani 1 1 d . . . . .
C1 C 0.5180(5) 0.4697(4) 0.52090(10) 0.0465(7) Uani 1 1 d . . . . .
C2 C 0.4447(6) 0.4206(4) 0.47579(11) 0.0634(10) Uani 1 1 d . . . . .
H2A H 0.3146 0.3702 0.4720 0.076 Uiso 1 1 calc R U . . .
C3 C 0.5690(7) 0.4486(5) 0.43709(11) 0.0726(12) Uani 1 1 d . . . . .
H3A H 0.5224 0.4178 0.4063 0.087 Uiso 1 1 calc R U . . .
C4 C 0.7610(8) 0.5209(4) 0.44258(11) 0.0706(11) Uani 1 1 d . . . . .
H4A H 0.8420 0.5383 0.4154 0.085 Uiso 1 1 calc R U . . .
C5 C 0.8372(6) 0.5682(4) 0.48699(9) 0.0564(8) Uani 1 1 d . . . . .
H5A H 0.9685 0.6161 0.4904 0.068 Uiso 1 1 calc R U . . .
C6 C 0.7119(5) 0.5424(4) 0.52660(9) 0.0427(6) Uani 1 1 d . . . . .
C7 C 0.6175(4) 0.5468(3) 0.60222(8) 0.0339(5) Uani 1 1 d . . . . .
C8 C 0.6199(3) 0.5811(3) 0.65561(8) 0.0308(5) Uani 1 1 d . . . . .
H8 H 0.5349 0.6951 0.6618 0.037 Uiso 1 1 calc R U . . .
C9 C 0.8284(4) 0.6242(3) 0.67643(9) 0.0318(5) Uani 1 1 d . . . . .
H9 H 0.8080 0.6627 0.7102 0.038 Uiso 1 1 calc R U . . .
C10 C 0.9579(3) 0.4442(4) 0.67708(9) 0.0353(6) Uani 1 1 d . . . . .
H10 H 0.9895 0.4060 0.6438 0.042 Uiso 1 1 calc R U . . .
C11 C 0.8488(4) 0.2802(4) 0.70205(8) 0.0321(6) Uani 1 1 d . . . . .
H11 H 0.9297 0.1616 0.6991 0.039 Uiso 1 1 calc R U . . .
C12 C 0.6449(3) 0.2489(3) 0.67876(8) 0.0286(5) Uani 1 1 d . . . . .
H12 H 0.6647 0.2091 0.6451 0.034 Uiso 1 1 calc R U . . .
C13 C 0.5224(4) 0.0999(4) 0.70419(9) 0.0364(6) Uani 1 1 d . . . . .
H13A H 0.5993 -0.0196 0.7068 0.044 Uiso 1 1 calc R U . . .
H13B H 0.4902 0.1442 0.7366 0.044 Uiso 1 1 calc R U . . .

loop_
_atom_site_aniso_label
_atom_site_aniso_U_11
_atom_site_aniso_U_22
_atom_site_aniso_U_33
_atom_site_aniso_U_23
_atom_site_aniso_U_13
_atom_site_aniso_U_12
S1 0.0471(4) 0.0482(4) 0.0475(4) 0.0049(4) -0.0109(3) -0.0095(4)
O1 0.0263(8) 0.0295(9) 0.0363(9) 0.0051(7) 0.0064(7) 0.0049(7)
O2 0.0565(12) 0.0369(10) 0.0316(9) -0.0026(8) -0.0057(9) 0.0136(9)
O3 0.0249(9) 0.0540(13) 0.0832(15) -0.0274(11) -0.0055(9) 0.0048(9)
O4 0.0504(11) 0.0412(10) 0.0400(9) -0.0030(8) 0.0076(9) -0.0172(10)
O5 0.0366(10) 0.0716(14) 0.0599(12) 0.0275(12) -0.0038(9) -0.0164(11)
N1 0.0482(12) 0.0321(11) 0.0348(11) 0.0020(10) 0.0045(10) -0.0051(11)
C1 0.0717(19) 0.0275(13) 0.0402(15) 0.0025(12) -0.0115(15) -0.0007(14)
C2 0.102(3) 0.0390(17) 0.0489(18) 0.0009(15) -0.0280(19) 0.0014(18)
C3 0.145(4) 0.0330(16) 0.0402(17) -0.0002(15) -0.021(2) 0.013(2)
C4 0.143(4) 0.0344(17) 0.0341(15) 0.0021(13) 0.015(2) 0.009(2)
C5 0.093(2) 0.0341(15) 0.0420(15) 0.0030(13) 0.0151(16) -0.0008(17)
C6 0.0702(19) 0.0255(12) 0.0324(12) 0.0015(12) 0.0025(13) 0.0007(14)
C7 0.0379(13) 0.0279(12) 0.0359(12) 0.0030(11) -0.0009(11) -0.0043(13)
C8 0.0308(12) 0.0267(12) 0.0349(12) 0.0016(10) 0.0041(10) 0.0011(11)
C9 0.0328(12) 0.0311(12) 0.0313(12) -0.0025(10) 0.0062(11) -0.0022(10)
C10 0.0253(11) 0.0394(14) 0.0412(13) -0.0128(13) 0.0054(10) -0.0002(12)
C11 0.0299(13) 0.0319(13) 0.0345(12) -0.0072(10) 0.0008(11) 0.0097(11)
C12 0.0297(12) 0.0265(11) 0.0295(11) -0.0014(10) 0.0042(10) 0.0059(10)
C13 0.0380(13) 0.0361(14) 0.0351(13) 0.0045(11) 0.0022(11) 0.0010(12)

loop_
_atom_type_symbol
_atom_type_description
_atom_type_scat_dispersion_real
_atom_type_scat_dispersion_imag
_atom_type_scat_source
C C 0.0033 0.0016 'International Tables Vol C Tables 4.2.6.8 and 6.1.1.4'
H H 0.0000 0.0000 'International Tables Vol C Tables 4.2.6.8 and 6.1.1.4'
N N 0.0061 0.0033 'International Tables Vol C Tables 4.2.6.8 and 6.1.1.4'
O O 0.0106 0.0060 'International Tables Vol C Tables 4.2.6.8 and 6.1.1.4'
S S 0.1246 0.1234 'International Tables Vol C Tables 4.2.6.8 and 6.1.1.4'

loop_
_geom_angle_atom_site_label_1
_geom_angle_atom_site_label_2
_geom_angle_atom_site_label_3
_geom_angle
_geom_angle_site_symmetry_1
_geom_angle_site_symmetry_3
_geom_angle_publ_flag
C1 S1 C7 88.94(13) . . ?
C8 O1 C12 114.42(15) . . ?
C11 O2 H2 109.5 . . ?
C10 O3 H3 109.5 . . ?
C9 O4 H4 109.5 . . ?
C13 O5 H5 109.5 . . ?
C7 N1 C6 109.8(2) . . ?
C6 C1 C2 121.0(3) . . ?
C6 C1 S1 109.6(2) . . ?
C2 C1 S1 129.4(3) . . ?
C3 C2 C1 117.8(4) . . ?
C3 C2 H2A 121.1 . . ?
C1 C2 H2A 121.1 . . ?
C2 C3 C4 121.3(3) . . ?
C2 C3 H3A 119.3 . . ?
C4 C3 H3A 119.3 . . ?
C3 C4 C5 121.7(3) . . ?
C3 C4 H4A 119.1 . . ?
C5 C4 H4A 119.1 . . ?
C4 C5 C6 117.6(4) . . ?
C4 C5 H5A 121.2 . . ?
C6 C5 H5A 121.2 . . ?
C1 C6 C5 120.5(3) . . ?
C1 C6 N1 115.0(2) . . ?
C5 C6 N1 124.5(3) . . ?
N1 C7 C8 124.4(2) . . ?
N1 C7 S1 116.68(18) . . ?
C8 C7 S1 118.89(17) . . ?
O1 C8 C7 110.17(19) . . ?
O1 C8 C9 110.65(18) . . ?
C7 C8 C9 114.53(19) . . ?
O1 C8 H8 107.0 . . ?
C7 C8 H8 107.0 . . ?
C9 C8 H8 107.0 . . ?
O4 C9 C10 113.6(2) . . ?
O4 C9 C8 111.4(2) . . ?
C10 C9 C8 110.8(2) . . ?
O4 C9 H9 106.9 . . ?
C10 C9 H9 106.9 . . ?
C8 C9 H9 106.9 . . ?
O3 C10 C9 107.1(2) . . ?
O3 C10 C11 111.1(2) . . ?
C9 C10 C11 110.74(18) . . ?
O3 C10 H10 109.3 . . ?
C9 C10 H10 109.3 . . ?
C11 C10 H10 109.3 . . ?
O2 C11 C12 110.87(19) . . ?
O2 C11 C10 108.7(2) . . ?
C12 C11 C10 109.65(19) . . ?
O2 C11 H11 109.2 . . ?
C12 C11 H11 109.2 . . ?
C10 C11 H11 109.2 . . ?
O1 C12 C13 106.46(18) . . ?
O1 C12 C11 110.25(19) . . ?
C13 C12 C11 112.4(2) . . ?
O1 C12 H12 109.2 . . ?
C13 C12 H12 109.2 . . ?
C11 C12 H12 109.2 . . ?
O5 C13 C12 109.2(2) . . ?
O5 C13 H13A 109.8 . . ?
C12 C13 H13A 109.8 . . ?
O5 C13 H13B 109.8 . . ?
C12 C13 H13B 109.8 . . ?
H13A C13 H13B 108.3 . . ?

loop_
_geom_bond_atom_site_label_1
_geom_bond_atom_site_label_2
_geom_bond_distance
_geom_bond_site_symmetry_2
_geom_bond_publ_flag
S1 C1 1.731(3) . ?
S1 C7 1.737(2) . ?
O1 C8 1.425(3) . ?
O1 C12 1.441(3) . ?
O2 C11 1.424(3) . ?
O2 H2 0.8300 . ?
O3 C10 1.423(3) . ?
O3 H3 0.8300 . ?
O4 C9 1.418(3) . ?
O4 H4 0.8300 . ?
O5 C13 1.415(3) . ?
O5 H5 0.8300 . ?
N1 C7 1.296(3) . ?
N1 C6 1.400(3) . ?
C1 C6 1.395(4) . ?
C1 C2 1.395(4) . ?
C2 C3 1.376(5) . ?
C2 H2A 0.9400 . ?
C3 C4 1.382(6) . ?
C3 H3A 0.9400 . ?
C4 C5 1.382(4) . ?
C4 H4A 0.9400 . ?
C5 C6 1.398(4) . ?
C5 H5A 0.9400 . ?
C7 C8 1.513(3) . ?
C8 C9 1.535(3) . ?
C8 H8 0.9900 . ?
C9 C10 1.521(4) . ?
C9 H9 0.9900 . ?
C10 C11 1.523(4) . ?
C10 H10 0.9900 . ?
C11 C12 1.520(3) . ?
C11 H11 0.9900 . ?
C12 C13 1.500(3) . ?
C12 H12 0.9900 . ?
C13 H13A 0.9800 . ?
C13 H13B 0.9800 . ?

loop_
_geom_hbond_atom_site_label_D
_geom_hbond_atom_site_label_H
_geom_hbond_atom_site_label_A
_geom_hbond_distance_DH
_geom_hbond_distance_HA
_geom_hbond_distance_DA
_geom_hbond_angle_DHA
_geom_hbond_site_symmetry_A
O5 H5 O2 0.83 2.03 2.818(2) 158.6 3_646
O4 H4 N1 0.83 2.15 2.799(3) 134.9 .
O3 H3 O5 0.83 2.63 3.319(3) 140.7 1_655
O3 H3 O1 0.83 1.99 2.704(2) 143.5 1_655
O2 H2 O3 0.83 1.87 2.695(2) 173.7 3_746

loop_
_geom_torsion_atom_site_label_1
_geom_torsion_atom_site_label_2
_geom_torsion_atom_site_label_3
_geom_torsion_atom_site_label_4
_geom_torsion
_geom_torsion_site_symmetry_1
_geom_torsion_site_symmetry_2
_geom_torsion_site_symmetry_3
_geom_torsion_site_symmetry_4
_geom_torsion_publ_flag
C7 S1 C1 C6 0.5(2) . . . . ?
C7 S1 C1 C2 -179.9(3) . . . . ?
C6 C1 C2 C3 -0.8(4) . . . . ?
S1 C1 C2 C3 179.7(2) . . . . ?
C1 C2 C3 C4 0.7(5) . . . . ?
C2 C3 C4 C5 0.1(5) . . . . ?
C3 C4 C5 C6 -0.7(5) . . . . ?
C2 C1 C6 C5 0.2(4) . . . . ?
S1 C1 C6 C5 179.8(2) . . . . ?
C2 C1 C6 N1 -179.8(3) . . . . ?
S1 C1 C6 N1 -0.2(3) . . . . ?
C4 C5 C6 C1 0.5(4) . . . . ?
C4 C5 C6 N1 -179.5(3) . . . . ?
C7 N1 C6 C1 -0.5(3) . . . . ?
C7 N1 C6 C5 179.5(3) . . . . ?
C6 N1 C7 C8 -177.9(2) . . . . ?
C6 N1 C7 S1 0.9(3) . . . . ?
C1 S1 C7 N1 -0.9(2) . . . . ?
C1 S1 C7 C8 178.0(2) . . . . ?
C12 O1 C8 C7 70.0(2) . . . . ?
C12 O1 C8 C9 -57.7(2) . . . . ?
N1 C7 C8 O1 -138.4(2) . . . . ?
S1 C7 C8 O1 42.8(3) . . . . ?
N1 C7 C8 C9 -12.9(3) . . . . ?
S1 C7 C8 C9 168.28(18) . . . . ?
O1 C8 C9 O4 -179.42(18) . . . . ?
C7 C8 C9 O4 55.3(3) . . . . ?
O1 C8 C9 C10 53.0(2) . . . . ?
C7 C8 C9 C10 -72.2(3) . . . . ?
O4 C9 C10 O3 59.7(3) . . . . ?
C8 C9 C10 O3 -173.98(19) . . . . ?
O4 C9 C10 C11 -179.04(19) . . . . ?
C8 C9 C10 C11 -52.7(3) . . . . ?
O3 C10 C11 O2 52.1(2) . . . . ?
C9 C10 C11 O2 -66.8(2) . . . . ?
O3 C10 C11 C12 173.43(18) . . . . ?
C9 C10 C11 C12 54.6(3) . . . . ?
C8 O1 C12 C13 -177.80(18) . . . . ?
C8 O1 C12 C11 60.0(2) . . . . ?
O2 C11 C12 O1 63.4(2) . . . . ?
C10 C11 C12 O1 -56.7(2) . . . . ?
O2 C11 C12 C13 -55.2(3) . . . . ?
C10 C11 C12 C13 -175.32(19) . . . . ?
O1 C12 C13 O5 64.1(3) . . . . ?
C11 C12 C13 O5 -175.1(2) . . . . ?
